data_7207231
loop_
_publ_author_name
'Li, Xiao-Zeng'
'Hao, Peng-Peng'
'Wang, Dan'
'Zhang, Wen-Qin'
'Zhu, Li-Na'

_publ_section_title
;
 New metalloligands suitable for the construction of polynuclear complexes
 and coordination polymers with exposed metal sites
;
_journal_issue 2
_journal_name_full CrystEngComm
_journal_page_first 366
_journal_paper_doi 10.1039/c1ce06273e
_journal_volume 14
_journal_year 2012
_chemical_formula_sum 'C48 H52 N8 Ni2 O26 Zn2'
_chemical_formula_weight 1405.14
_chemical_name_systematic
;
?
;
_space_group_IT_number 2
_symmetry_cell_setting triclinic
_symmetry_space_group_name_Hall '-P 1'
_symmetry_space_group_name_H-M 'P -1'
_atom_sites_solution_hydrogens geom
_atom_sites_solution_primary direct
_atom_sites_solution_secondary difmap
_audit_creation_method SHELXL-97
_cell_angle_alpha 90.78(3)
_cell_angle_beta 91.84(3)
_cell_angle_gamma 91.97(3)
_cell_formula_units_Z 2
_cell_length_a 8.9653(18)
_cell_length_b 15.482(3)
_cell_length_c 19.932(4)
_cell_measurement_reflns_used 5535
_cell_measurement_temperature 113(2)
_cell_measurement_theta_max 27.831
_cell_measurement_theta_min 2.045
_cell_volume 2763.2(10)
_computing_cell_refinement crystalclear
_computing_data_collection 'crystalclear(Rigaku/MSC Inc., 2005)'
_computing_data_reduction crystalclear
_computing_molecular_graphics 'Bruker SHELXTL'
_computing_publication_material 'Bruker SHELXTL'
_computing_structure_refinement 'SHELXL-97 (Sheldrick, 1997)'
_computing_structure_solution 'SHELXS-97 (Sheldrick, 1990)'
_diffrn_ambient_temperature 113(2)
_diffrn_detector_area_resol_mean 7.31
_diffrn_measured_fraction_theta_full 0.996
_diffrn_measured_fraction_theta_max 0.996
_diffrn_measurement_device_type 'rigaku saturn CCD area detector'
_diffrn_measurement_method '\w and \f scans'
_diffrn_radiation_monochromator multilayer
_diffrn_radiation_source 'rotating anode'
_diffrn_radiation_type MoK\a
_diffrn_radiation_wavelength 0.71073
_diffrn_reflns_av_R_equivalents 0.0602
_diffrn_reflns_av_sigmaI/netI 0.1077
_diffrn_reflns_limit_h_max 10
_diffrn_reflns_limit_h_min -10
_diffrn_reflns_limit_k_max 18
_diffrn_reflns_limit_k_min -17
_diffrn_reflns_limit_l_max 23
_diffrn_reflns_limit_l_min -23
_diffrn_reflns_number 20607
_diffrn_reflns_theta_full 25.02
_diffrn_reflns_theta_max 25.02
_diffrn_reflns_theta_min 1.65
_diffrn_standards_decay_% 0
_diffrn_standards_interval_count 0
_diffrn_standards_interval_time 0
_diffrn_standards_number 0
_exptl_absorpt_coefficient_mu 1.625
_exptl_absorpt_correction_T_max 0.8289
_exptl_absorpt_correction_T_min 0.7370
_exptl_absorpt_correction_type multi-scan
_exptl_absorpt_process_details Crystalclear
_exptl_crystal_colour Red
_exptl_crystal_density_diffrn 1.689
_exptl_crystal_density_method 'not measured'
_exptl_crystal_description prism
_exptl_crystal_F_000 1440
_exptl_crystal_size_max 0.20
_exptl_crystal_size_mid 0.18
_exptl_crystal_size_min 0.12
_refine_diff_density_max 1.072
_refine_diff_density_min -0.851
_refine_diff_density_rms 0.150
_refine_ls_extinction_method none
_refine_ls_goodness_of_fit_ref 1.074
_refine_ls_hydrogen_treatment constr
_refine_ls_matrix_type full
_refine_ls_number_parameters 775
_refine_ls_number_reflns 9723
_refine_ls_number_restraints 23
_refine_ls_restrained_S_all 1.112
_refine_ls_R_factor_all 0.1016
_refine_ls_R_factor_gt 0.0620
_refine_ls_shift/su_max 0.001
_refine_ls_shift/su_mean 0.000
_refine_ls_structure_factor_coef Fsqd
_refine_ls_weighting_details 'calc w=1/[\s^2^(Fo^2^)+(0.0836P)^2^+0.0000P] where P=(Fo^2^+2Fc^2^)/3'
_refine_ls_weighting_scheme calc
_refine_ls_wR_factor_gt 0.1398
_refine_ls_wR_factor_ref 0.1735
_reflns_number_gt 6675
_reflns_number_total 9723
_reflns_threshold_expression >2sigma(I)
_cod_data_source_file c1ce06273e.txt
_cod_data_source_block compound_4
_cod_depositor_comments
;
The following automatic conversions were performed:

'_symmetry_cell_setting' value 'Triclinic' changed to 'triclinic'
according to /home/saulius/struct/CIF-dictionaries/cif_core.dic
dictionary named 'cif_core.dic' version 2.4.1 from
2010-06-29.

'_exptl_absorpt_correction_type' value 'MULTI-SCAN'
changed to 'multi-scan' according to
/home/saulius/struct/CIF-dictionaries/cif_core.dic dictionary named
'cif_core.dic' version 2.4.1 from
2010-06-29.

'_refine_ls_hydrogen_treatment' value 'CONSTR' changed
to 'constr' according to
/home/saulius/struct/CIF-dictionaries/cif_core.dic dictionary named
'cif_core.dic' version 2.4.1 from 2010-06-29.

Automatic conversion script
Id: cif_fix_values 1715 2011-07-08 13:25:40Z adriana 
;
_cod_original_sg_symbol_H-M P-1
_cod_database_code 7207231

loop_
_symmetry_equiv_pos_as_xyz
'x, y, z'
'-x, -y, -z'

loop_
_atom_site_label
_atom_site_type_symbol
_atom_site_fract_x
_atom_site_fract_y
_atom_site_fract_z
_atom_site_U_iso_or_equiv
_atom_site_adp_type
_atom_site_occupancy
_atom_site_symmetry_multiplicity
_atom_site_calc_flag
_atom_site_refinement_flags
Zn1 Zn 0.89740(8) 0.43782(5) 0.28176(4) 0.0180(2) Uani 1 1 d .
Zn2 Zn 0.44194(8) 1.04247(5) 0.21283(4) 0.0178(2) Uani 1 1 d .
Ni1 Ni 0.52921(9) 0.80419(5) 0.39014(4) 0.0150(2) Uani 1 1 d .
Ni2 Ni 1.00674(9) 0.67110(5) 0.10444(4) 0.0161(2) Uani 1 1 d .
O1 O 0.6103(5) 0.9590(3) 0.2447(2) 0.0188(10) Uani 1 1 d .
O2 O 0.3691(5) 1.0083(3) 0.3115(2) 0.0171(10) Uani 1 1 d .
O3 O 0.1388(5) 0.7216(3) 0.5631(2) 0.0223(11) Uani 1 1 d .
O4 O 0.3791(5) 0.7173(3) 0.5983(2) 0.0258(11) Uani 1 1 d .
O5 O 0.8866(5) 0.5760(3) 0.4209(2) 0.0217(10) Uani 1 1 d .
O6 O 0.8299(5) 0.5612(3) 0.3100(2) 0.0187(10) Uani 1 1 d .
O7 O 0.8376(5) 0.4678(3) 0.1843(2) 0.0207(10) Uani 1 1 d .
O8 O 1.0954(5) 0.5145(3) 0.2509(2) 0.0196(10) Uani 1 1 d .
O9 O 1.3712(5) 0.9053(3) 0.0717(2) 0.0216(11) Uani 1 1 d .
O10 O 1.3286(5) 0.9242(3) 0.1821(2) 0.0202(10) Uani 1 1 d .
O11 O 0.8004(5) 0.7544(3) -0.1064(2) 0.0273(11) Uani 1 1 d .
O12 O 0.5756(5) 0.7268(3) -0.0637(2) 0.0244(11) Uani 1 1 d .
O13 O 0.5696(5) 1.1444(3) 0.2500(2) 0.0297(12) Uani 1 1 d .
H13A H 0.5731 1.1555 0.2919 0.036 Uiso 1 1 d R
H13B H 0.6192 1.1760 0.2236 0.036 Uiso 1 1 d R
O14 O 0.4967(6) 1.0577(3) 0.1153(2) 0.0308(13) Uani 1 1 d .
H14A H 0.4713 1.0188 0.0862 0.037 Uiso 1 1 d R
H14B H 0.5447 1.1031 0.1035 0.037 Uiso 1 1 d R
O15 O 0.2524(5) 1.1126(3) 0.1978(2) 0.0279(11) Uani 1 1 d .
H15A H 0.1886 1.1153 0.2283 0.033 Uiso 1 1 d R
H15B H 0.2381 1.1387 0.1610 0.033 Uiso 1 1 d R
O16 O 0.6871(5) 0.3848(3) 0.2958(2) 0.0239(11) Uani 1 1 d .
H16A H 0.6120 0.4051 0.2752 0.029 Uiso 1 1 d R
H16B H 0.6755 0.3426 0.3222 0.029 Uiso 1 1 d R
O17 O 0.9825(5) 0.4185(3) 0.3760(2) 0.0217(11) Uani 1 1 d .
H17A H 1.0683 0.4397 0.3877 0.026 Uiso 1 1 d R
H17B H 0.9321 0.3893 0.4038 0.026 Uiso 1 1 d R
O18 O 0.9773(5) 0.3209(3) 0.2503(2) 0.0273(11) Uani 1 1 d .
H18A H 1.0621 0.3192 0.2326 0.033 Uiso 1 1 d R
H18B H 0.9253 0.2746 0.2550 0.033 Uiso 1 1 d R
N1 N 0.6502(6) 0.8572(3) 0.3281(2) 0.0152(11) Uani 1 1 d .
N2 N 0.4320(6) 0.9082(3) 0.3938(2) 0.0156(11) Uani 1 1 d .
N3 N 0.4016(5) 0.7503(3) 0.4501(2) 0.0142(11) Uani 1 1 d .
N4 N 0.6236(6) 0.6985(3) 0.3839(2) 0.0149(11) Uani 1 1 d .
N5 N 0.9045(6) 0.5651(4) 0.1010(2) 0.0193(12) Uani 1 1 d .
N6 N 1.1287(6) 0.6239(3) 0.1710(2) 0.0164(12) Uani 1 1 d .
N7 N 1.1045(6) 0.7802(3) 0.1102(2) 0.0163(12) Uani 1 1 d .
N8 N 0.8765(6) 0.7197(3) 0.0413(2) 0.0178(12) Uani 1 1 d .
C1 C 0.5799(7) 0.9199(4) 0.2968(3) 0.0176(14) Uani 1 1 d .
C2 C 0.4443(7) 0.9493(4) 0.3355(3) 0.0168(14) Uani 1 1 d .
C3 C 0.3456(7) 0.9383(4) 0.4470(3) 0.0160(14) Uani 1 1 d .
C4 C 0.3123(7) 1.0255(4) 0.4530(3) 0.0192(14) Uani 1 1 d .
H4 H 0.3446 1.0646 0.4197 0.023 Uiso 1 1 calc R
C5 C 0.2336(8) 1.0566(5) 0.5063(3) 0.0257(16) Uani 1 1 d .
H5 H 0.2099 1.1158 0.5088 0.031 Uiso 1 1 calc R
C6 C 0.1892(8) 0.9996(5) 0.5564(4) 0.0288(17) Uani 1 1 d .
H6 H 0.1344 1.0201 0.5930 0.035 Uiso 1 1 calc R
C7 C 0.2248(8) 0.9149(5) 0.5525(3) 0.0253(16) Uani 1 1 d .
H7 H 0.1953 0.8774 0.5874 0.030 Uiso 1 1 calc R
C8 C 0.3048(7) 0.8802(4) 0.4981(3) 0.0198(15) Uani 1 1 d .
C9 C 0.3289(7) 0.7886(4) 0.4972(3) 0.0172(14) Uani 1 1 d .
C10 C 0.2753(8) 0.7360(4) 0.5583(3) 0.0209(15) Uani 1 1 d .
C11 C 0.4051(7) 0.6586(4) 0.4420(3) 0.0189(14) Uani 1 1 d .
C12 C 0.2902(7) 0.6009(4) 0.4601(3) 0.0212(15) Uani 1 1 d .
H12 H 0.2042 0.6215 0.4810 0.025 Uiso 1 1 calc R
C13 C 0.3037(7) 0.5127(4) 0.4471(3) 0.0226(16) Uani 1 1 d .
H13 H 0.2283 0.4726 0.4606 0.027 Uiso 1 1 calc R
C14 C 0.4261(7) 0.4840(4) 0.4148(3) 0.0206(15) Uani 1 1 d .
H14 H 0.4356 0.4238 0.4072 0.025 Uiso 1 1 calc R
C15 C 0.5355(7) 0.5410(4) 0.3932(3) 0.0193(14) Uani 1 1 d .
H15 H 0.6170 0.5201 0.3692 0.023 Uiso 1 1 calc R
C16 C 0.5261(7) 0.6292(4) 0.4066(3) 0.0175(14) Uani 1 1 d .
C17 C 0.7576(7) 0.6872(4) 0.3636(3) 0.0162(14) Uani 1 1 d .
C18 C 0.8309(7) 0.6005(4) 0.3659(3) 0.0169(14) Uani 1 1 d .
C19 C 0.8519(7) 0.7565(4) 0.3360(3) 0.0171(14) Uani 1 1 d .
C20 C 1.0047(7) 0.7396(4) 0.3283(3) 0.0218(15) Uani 1 1 d .
H20 H 1.0416 0.6857 0.3423 0.026 Uiso 1 1 calc R
C21 C 1.1016(7) 0.8002(5) 0.3006(3) 0.0254(16) Uani 1 1 d .
H21 H 1.2048 0.7892 0.2976 0.031 Uiso 1 1 calc R
C22 C 1.0458(7) 0.8772(5) 0.2775(3) 0.0237(16) Uani 1 1 d .
H22 H 1.1112 0.9182 0.2574 0.028 Uiso 1 1 calc R
C23 C 0.8978(7) 0.8952(4) 0.2829(3) 0.0222(15) Uani 1 1 d .
H23 H 0.8619 0.9479 0.2661 0.027 Uiso 1 1 calc R
C24 C 0.7977(7) 0.8356(4) 0.3136(3) 0.0163(14) Uani 1 1 d .
C25 C 0.9189(7) 0.5260(4) 0.1605(3) 0.0171(14) Uani 1 1 d .
C26 C 1.0592(7) 0.5569(4) 0.2001(3) 0.0160(14) Uani 1 1 d .
C27 C 1.2781(7) 0.6500(4) 0.1869(3) 0.0184(14) Uani 1 1 d .
C28 C 1.3758(8) 0.5971(5) 0.2217(3) 0.0246(16) Uani 1 1 d .
H28 H 1.3374 0.5469 0.2431 0.030 Uiso 1 1 calc R
C29 C 1.5290(8) 0.6166(5) 0.2257(3) 0.0267(16) Uani 1 1 d .
H29 H 1.5945 0.5784 0.2477 0.032 Uiso 1 1 calc R
C30 C 1.5858(8) 0.6919(5) 0.1976(3) 0.0244(16) Uani 1 1 d .
H30 H 1.6903 0.7043 0.1991 0.029 Uiso 1 1 calc R
C31 C 1.4908(7) 0.7482(5) 0.1677(3) 0.0221(15) Uani 1 1 d .
H31 H 1.5300 0.8013 0.1512 0.027 Uiso 1 1 calc R
C32 C 1.3353(7) 0.7291(4) 0.1609(3) 0.0156(14) Uani 1 1 d .
C33 C 1.2418(7) 0.7948(4) 0.1308(3) 0.0190(15) Uani 1 1 d .
C34 C 1.3209(7) 0.8839(4) 0.1280(3) 0.0211(15) Uani 1 1 d .
C35 C 1.0085(7) 0.8449(4) 0.0863(3) 0.0172(14) Uani 1 1 d .
C36 C 1.0190(7) 0.9336(4) 0.1017(3) 0.0222(15) Uani 1 1 d .
H36 H 1.1000 0.9563 0.1292 0.027 Uiso 1 1 calc R
C37 C 0.9125(8) 0.9878(4) 0.0772(3) 0.0249(16) Uani 1 1 d .
H37 H 0.9231 1.0482 0.0861 0.030 Uiso 1 1 calc R
C38 C 0.7896(8) 0.9551(4) 0.0398(3) 0.0254(16) Uani 1 1 d .
H38 H 0.7166 0.9931 0.0232 0.030 Uiso 1 1 calc R
C39 C 0.7730(8) 0.8676(4) 0.0265(3) 0.0251(16) Uani 1 1 d .
H39 H 0.6863 0.8449 0.0029 0.030 Uiso 1 1 calc R
C40 C 0.8837(7) 0.8129(4) 0.0479(3) 0.0186(14) Uani 1 1 d .
C41 C 0.7895(7) 0.6790(4) -0.0041(3) 0.0181(14) Uani 1 1 d .
C42 C 0.7149(8) 0.7258(4) -0.0627(3) 0.0224(16) Uani 1 1 d .
C43 C 0.7633(7) 0.5851(4) -0.0040(3) 0.0164(14) Uani 1 1 d .
C44 C 0.6743(8) 0.5463(5) -0.0570(3) 0.0237(16) Uani 1 1 d .
H44 H 0.6439 0.5810 -0.0936 0.028 Uiso 1 1 calc R
C45 C 0.6307(8) 0.4615(4) -0.0575(3) 0.0242(16) Uani 1 1 d .
H45 H 0.5665 0.4384 -0.0926 0.029 Uiso 1 1 calc R
C46 C 0.6814(8) 0.4081(5) -0.0057(3) 0.0258(17) Uani 1 1 d .
H46 H 0.6540 0.3483 -0.0065 0.031 Uiso 1 1 calc R
C47 C 0.7708(8) 0.4425(4) 0.0464(3) 0.0262(17) Uani 1 1 d .
H47 H 0.8059 0.4060 0.0810 0.031 Uiso 1 1 calc R
C48 C 0.8102(7) 0.5309(4) 0.0483(3) 0.0194(15) Uani 1 1 d .
O19 O 0.3299(5) 0.8227(3) 0.9512(2) 0.0231(11) Uani 1 1 d D
H19A H 0.3981 0.7865 0.9453 0.028 Uiso 1 1 d RD
H19B H 0.3295 0.8463 0.9902 0.028 Uiso 1 1 d RD
O20 O 0.5035(5) 0.3036(3) 0.2003(2) 0.0279(12) Uani 1 1 d D
H20A H 0.5042 0.2992 0.1562 0.033 Uiso 1 1 d RD
H20B H 0.4030 0.3136 0.2095 0.033 Uiso 1 1 d RD
O21 O 0.6862(5) 0.7447(3) 0.6127(2) 0.0316(12) Uani 1 1 d D
H21A H 0.5890 0.7420 0.6114 0.038 Uiso 1 1 d RD
H21B H 0.7650 0.7463 0.5743 0.038 Uiso 1 1 d RD
O22 O 0.1311(6) 0.1287(3) 0.3222(2) 0.0327(12) Uani 1 1 d D
H22A H 0.1795 0.1719 0.3399 0.039 Uiso 1 1 d RD
H22B H 0.1666 0.0789 0.3290 0.039 Uiso 1 1 d RD
O23 O 0.8574(6) 0.7214(3) 0.5069(2) 0.0344(13) Uani 1 1 d D
H23A H 0.8338 0.6747 0.5099 0.041 Uiso 1 1 d RD
H23B H 0.9309 0.7463 0.5195 0.041 Uiso 1 1 d RD
O24 O 0.2703(6) 0.3543(3) 0.2774(3) 0.0370(13) Uani 1 1 d D
H24A H 0.2654 0.4058 0.2922 0.044 Uiso 1 1 d RD
H24B H 0.2870 0.3154 0.3063 0.044 Uiso 1 1 d RD
O25 O 0.0938(6) 0.7689(4) 0.8669(3) 0.0490(17) Uani 1 1 d D
H25A H 0.0057 0.7625 0.8815 0.059 Uiso 1 1 d RD
H25B H 0.1660 0.7793 0.8941 0.059 Uiso 1 1 d RD
O26 O 0.8620(7) 0.1166(4) 0.2436(3) 0.0582(18) Uani 1 1 d D
H26A H 0.8452 0.1568 0.2738 0.070 Uiso 1 1 d RD
H26B H 0.9536 0.0990 0.2482 0.070 Uiso 1 1 d RD

loop_
_atom_site_aniso_label
_atom_site_aniso_U_11
_atom_site_aniso_U_22
_atom_site_aniso_U_33
_atom_site_aniso_U_23
_atom_site_aniso_U_13
_atom_site_aniso_U_12
Zn1 0.0215(4) 0.0165(4) 0.0162(4) 0.0030(3) 0.0007(3) 0.0010(3)
Zn2 0.0208(4) 0.0162(4) 0.0164(4) 0.0034(3) -0.0008(3) -0.0006(3)
Ni1 0.0159(4) 0.0138(4) 0.0156(4) 0.0034(3) 0.0018(3) 0.0010(3)
Ni2 0.0176(5) 0.0145(4) 0.0158(4) 0.0032(3) -0.0037(3) -0.0009(3)
O1 0.023(3) 0.019(3) 0.015(2) 0.0061(19) 0.0029(18) 0.001(2)
O2 0.020(2) 0.019(2) 0.013(2) -0.0003(19) 0.0020(18) 0.002(2)
O3 0.020(3) 0.025(3) 0.023(2) 0.005(2) 0.0072(19) 0.000(2)
O4 0.025(3) 0.032(3) 0.021(2) 0.004(2) 0.001(2) 0.000(2)
O5 0.026(3) 0.019(3) 0.020(2) 0.004(2) -0.008(2) 0.004(2)
O6 0.020(2) 0.020(3) 0.016(2) -0.0006(19) -0.0004(18) 0.0014(19)
O7 0.023(3) 0.020(3) 0.018(2) 0.004(2) -0.0020(19) -0.003(2)
O8 0.022(3) 0.017(2) 0.020(2) 0.0038(19) -0.0026(19) 0.004(2)
O9 0.027(3) 0.021(3) 0.016(2) 0.000(2) 0.0021(19) -0.006(2)
O10 0.022(3) 0.025(3) 0.014(2) -0.003(2) 0.0007(18) -0.003(2)
O11 0.025(3) 0.034(3) 0.024(3) 0.009(2) 0.001(2) 0.000(2)
O12 0.018(3) 0.031(3) 0.024(3) -0.001(2) -0.002(2) 0.005(2)
O13 0.033(3) 0.027(3) 0.028(3) 0.000(2) -0.003(2) -0.010(2)
O14 0.051(3) 0.022(3) 0.020(3) -0.003(2) 0.010(2) -0.015(2)
O15 0.026(3) 0.034(3) 0.025(3) 0.012(2) 0.002(2) 0.010(2)
O16 0.027(3) 0.025(3) 0.019(2) 0.007(2) -0.003(2) -0.004(2)
O17 0.019(2) 0.022(3) 0.024(2) 0.010(2) -0.0049(19) -0.006(2)
O18 0.029(3) 0.018(3) 0.035(3) -0.001(2) 0.002(2) -0.001(2)
N1 0.015(3) 0.012(3) 0.018(3) -0.003(2) -0.001(2) 0.000(2)
N2 0.017(3) 0.014(3) 0.016(3) 0.005(2) 0.002(2) 0.000(2)
N3 0.010(3) 0.015(3) 0.017(3) 0.003(2) 0.000(2) 0.003(2)
N4 0.016(3) 0.014(3) 0.014(3) 0.000(2) 0.002(2) 0.001(2)
N5 0.018(3) 0.024(3) 0.016(3) 0.002(2) -0.005(2) 0.000(2)
N6 0.015(3) 0.016(3) 0.018(3) 0.003(2) 0.000(2) -0.002(2)
N7 0.018(3) 0.014(3) 0.017(3) 0.003(2) -0.004(2) 0.002(2)
N8 0.022(3) 0.016(3) 0.015(3) 0.002(2) 0.001(2) 0.000(2)
C1 0.017(3) 0.016(4) 0.019(3) 0.000(3) -0.003(3) -0.004(3)
C2 0.022(4) 0.011(3) 0.017(3) 0.002(3) -0.004(3) -0.004(3)
C3 0.013(3) 0.022(4) 0.012(3) -0.004(3) -0.005(2) 0.000(3)
C4 0.021(4) 0.017(4) 0.020(3) -0.003(3) 0.003(3) 0.005(3)
C5 0.028(4) 0.027(4) 0.022(4) -0.001(3) 0.000(3) 0.002(3)
C6 0.032(4) 0.029(4) 0.026(4) -0.009(3) 0.006(3) 0.004(3)
C7 0.029(4) 0.028(4) 0.019(4) 0.007(3) 0.009(3) -0.003(3)
C8 0.022(4) 0.018(4) 0.019(3) -0.006(3) 0.001(3) -0.001(3)
C9 0.015(3) 0.019(4) 0.017(3) 0.000(3) -0.003(3) -0.005(3)
C10 0.023(4) 0.017(4) 0.023(4) 0.004(3) 0.003(3) 0.007(3)
C11 0.025(4) 0.017(4) 0.015(3) 0.003(3) -0.001(3) -0.001(3)
C12 0.018(4) 0.019(4) 0.027(4) -0.002(3) 0.005(3) 0.000(3)
C13 0.019(4) 0.025(4) 0.023(4) 0.000(3) -0.003(3) -0.003(3)
C14 0.025(4) 0.012(3) 0.025(4) 0.004(3) -0.004(3) 0.000(3)
C15 0.023(4) 0.015(3) 0.020(3) -0.002(3) 0.000(3) 0.001(3)
C16 0.019(4) 0.017(4) 0.015(3) 0.008(3) -0.006(3) -0.009(3)
C17 0.018(3) 0.015(3) 0.015(3) 0.001(3) -0.005(3) -0.001(3)
C18 0.010(3) 0.017(3) 0.023(4) -0.002(3) -0.003(3) -0.005(3)
C19 0.016(3) 0.025(4) 0.010(3) 0.003(3) -0.002(2) -0.001(3)
C20 0.014(3) 0.019(4) 0.032(4) 0.002(3) 0.002(3) 0.002(3)
C21 0.011(3) 0.034(4) 0.031(4) 0.000(3) 0.001(3) -0.001(3)
C22 0.017(4) 0.030(4) 0.024(4) -0.002(3) 0.004(3) -0.001(3)
C23 0.025(4) 0.021(4) 0.020(3) 0.001(3) -0.001(3) 0.002(3)
C24 0.017(3) 0.018(4) 0.014(3) 0.000(3) 0.002(2) 0.002(3)
C25 0.020(4) 0.014(3) 0.017(3) -0.002(3) -0.002(3) 0.004(3)
C26 0.017(3) 0.019(4) 0.013(3) -0.002(3) 0.000(2) 0.007(3)
C27 0.023(4) 0.021(4) 0.011(3) -0.004(3) 0.000(3) 0.002(3)
C28 0.026(4) 0.025(4) 0.023(4) 0.008(3) -0.003(3) 0.000(3)
C29 0.020(4) 0.036(4) 0.024(4) 0.001(3) -0.003(3) 0.010(3)
C30 0.016(4) 0.033(4) 0.024(4) -0.004(3) 0.000(3) 0.002(3)
C31 0.025(4) 0.023(4) 0.018(3) 0.002(3) -0.001(3) 0.000(3)
C32 0.013(3) 0.014(3) 0.020(3) -0.003(3) -0.001(3) -0.002(3)
C33 0.019(4) 0.027(4) 0.011(3) -0.001(3) 0.003(3) -0.001(3)
C34 0.018(4) 0.019(4) 0.026(4) 0.002(3) -0.005(3) 0.001(3)
C35 0.019(3) 0.019(4) 0.014(3) 0.003(3) 0.000(3) 0.002(3)
C36 0.020(4) 0.020(4) 0.026(4) -0.004(3) -0.004(3) 0.001(3)
C37 0.034(4) 0.011(3) 0.030(4) 0.003(3) -0.002(3) 0.009(3)
C38 0.026(4) 0.020(4) 0.031(4) 0.003(3) -0.004(3) 0.010(3)
C39 0.026(4) 0.019(4) 0.030(4) -0.001(3) -0.008(3) -0.001(3)
C40 0.021(4) 0.016(4) 0.019(3) -0.001(3) 0.001(3) 0.000(3)
C41 0.016(3) 0.022(4) 0.016(3) 0.001(3) 0.002(3) -0.002(3)
C42 0.027(4) 0.017(4) 0.023(4) -0.002(3) -0.005(3) -0.002(3)
C43 0.022(4) 0.012(3) 0.015(3) -0.001(3) 0.000(3) 0.000(3)
C44 0.025(4) 0.030(4) 0.016(3) 0.000(3) 0.000(3) 0.001(3)
C45 0.028(4) 0.020(4) 0.023(4) 0.000(3) -0.004(3) -0.005(3)
C46 0.029(4) 0.029(4) 0.018(3) -0.003(3) 0.001(3) -0.013(3)
C47 0.038(4) 0.021(4) 0.019(4) 0.012(3) -0.005(3) -0.004(3)
C48 0.020(4) 0.021(4) 0.016(3) 0.002(3) -0.004(3) -0.004(3)
O19 0.025(3) 0.021(3) 0.023(2) -0.006(2) 0.001(2) -0.004(2)
O20 0.025(3) 0.033(3) 0.025(3) -0.001(2) -0.009(2) 0.002(2)
O21 0.023(3) 0.039(3) 0.032(3) 0.001(2) 0.001(2) 0.001(2)
O22 0.034(3) 0.033(3) 0.030(3) -0.002(2) -0.006(2) 0.006(2)
O23 0.033(3) 0.037(3) 0.033(3) -0.004(2) -0.006(2) 0.001(2)
O24 0.035(3) 0.033(3) 0.043(3) -0.005(3) -0.004(2) 0.006(2)
O25 0.024(3) 0.085(5) 0.037(3) -0.023(3) -0.001(2) 0.002(3)
O26 0.035(4) 0.051(4) 0.089(5) 0.005(4) -0.006(3) 0.005(3)

loop_
_atom_type_symbol
_atom_type_description
_atom_type_scat_dispersion_real
_atom_type_scat_dispersion_imag
_atom_type_scat_source
C C 0.0033 0.0016 'International Tables Vol C Tables 4.2.6.8 and 6.1.1.4'
H H 0.0000 0.0000 'International Tables Vol C Tables 4.2.6.8 and 6.1.1.4'
N N 0.0061 0.0033 'International Tables Vol C Tables 4.2.6.8 and 6.1.1.4'
O O 0.0106 0.0060 'International Tables Vol C Tables 4.2.6.8 and 6.1.1.4'
Ni Ni 0.3393 1.1124 'International Tables Vol C Tables 4.2.6.8 and 6.1.1.4'
Zn Zn 0.2839 1.4301 'International Tables Vol C Tables 4.2.6.8 and 6.1.1.4'

loop_
_geom_angle_atom_site_label_1
_geom_angle_atom_site_label_2
_geom_angle_atom_site_label_3
_geom_angle
_geom_angle_site_symmetry_1
_geom_angle_site_symmetry_3
O17 Zn1 O16 97.31(18) . .
O17 Zn1 O7 172.05(17) . .
O16 Zn1 O7 90.50(17) . .
O17 Zn1 O18 90.30(19) . .
O16 Zn1 O18 92.45(19) . .
O7 Zn1 O18 90.81(18) . .
O17 Zn1 O6 90.71(17) . .
O16 Zn1 O6 91.64(18) . .
O7 Zn1 O6 87.61(17) . .
O18 Zn1 O6 175.63(18) . .
O17 Zn1 O8 93.77(16) . .
O16 Zn1 O8 166.83(18) . .
O7 Zn1 O8 78.29(16) . .
O18 Zn1 O8 94.58(18) . .
O6 Zn1 O8 81.11(17) . .
O13 Zn2 O14 96.15(19) . .
O13 Zn2 O15 94.9(2) . .
O14 Zn2 O15 91.0(2) . .
O13 Zn2 O1 89.09(18) . .
O14 Zn2 O1 100.0(2) . .
O15 Zn2 O1 167.92(18) . .
O13 Zn2 O10 171.82(19) . 1_455
O14 Zn2 O10 87.37(17) . 1_455
O15 Zn2 O10 92.43(18) . 1_455
O1 Zn2 O10 83.03(17) . 1_455
O13 Zn2 O2 92.10(18) . .
O14 Zn2 O2 171.61(16) . .
O15 Zn2 O2 89.86(18) . .
O1 Zn2 O2 78.57(17) . .
O10 Zn2 O2 84.25(16) 1_455 .
N1 Ni1 N2 86.0(2) . .
N1 Ni1 N3 177.8(2) . .
N2 Ni1 N3 93.5(2) . .
N1 Ni1 N4 93.7(2) . .
N2 Ni1 N4 178.1(2) . .
N3 Ni1 N4 86.8(2) . .
N5 Ni2 N6 86.4(2) . .
N5 Ni2 N8 93.1(2) . .
N6 Ni2 N8 176.8(2) . .
N5 Ni2 N7 177.7(2) . .
N6 Ni2 N7 93.9(2) . .
N8 Ni2 N7 86.5(2) . .
C1 O1 Zn2 113.1(4) . .
C2 O2 Zn2 111.2(4) . .
C18 O6 Zn1 132.3(4) . .
C25 O7 Zn1 113.3(4) . .
C26 O8 Zn1 108.4(4) . .
C34 O10 Zn2 132.3(4) . 1_655
Zn2 O13 H13A 120.1 . .
Zn2 O13 H13B 119.9 . .
H13A O13 H13B 120.0 . .
Zn2 O14 H14A 120.0 . .
Zn2 O14 H14B 120.0 . .
H14A O14 H14B 120.0 . .
Zn2 O15 H15A 120.1 . .
Zn2 O15 H15B 119.9 . .
H15A O15 H15B 120.0 . .
Zn1 O16 H16A 119.9 . .
Zn1 O16 H16B 120.1 . .
H16A O16 H16B 120.0 . .
Zn1 O17 H17A 120.0 . .
Zn1 O17 H17B 120.0 . .
H17A O17 H17B 120.0 . .
Zn1 O18 H18A 119.9 . .
Zn1 O18 H18B 120.1 . .
H18A O18 H18B 120.0 . .
C1 N1 C24 122.5(6) . .
C1 N1 Ni1 111.1(4) . .
C24 N1 Ni1 126.4(4) . .
C2 N2 C3 123.3(6) . .
C2 N2 Ni1 110.0(4) . .
C3 N2 Ni1 126.5(4) . .
C9 N3 C11 123.5(6) . .
C9 N3 Ni1 126.2(4) . .
C11 N3 Ni1 110.1(4) . .
C17 N4 C16 123.7(6) . .
C17 N4 Ni1 126.1(4) . .
C16 N4 Ni1 110.2(4) . .
C25 N5 C48 122.2(5) . .
C25 N5 Ni2 109.8(4) . .
C48 N5 Ni2 127.6(4) . .
C26 N6 C27 123.1(5) . .
C26 N6 Ni2 111.1(4) . .
C27 N6 Ni2 125.7(4) . .
C33 N7 C35 124.3(6) . .
C33 N7 Ni2 125.3(5) . .
C35 N7 Ni2 110.4(4) . .
C41 N8 C40 122.2(6) . .
C41 N8 Ni2 127.6(5) . .
C40 N8 Ni2 110.2(4) . .
O1 C1 N1 130.5(6) . .
O1 C1 C2 117.5(6) . .
N1 C1 C2 112.0(5) . .
O2 C2 N2 129.9(6) . .
O2 C2 C1 118.2(6) . .
N2 C2 C1 111.7(6) . .
C4 C3 N2 121.1(6) . .
C4 C3 C8 119.7(6) . .
N2 C3 C8 118.9(6) . .
C5 C4 C3 121.8(7) . .
C5 C4 H4 119.1 . .
C3 C4 H4 119.1 . .
C4 C5 C6 119.2(7) . .
C4 C5 H5 120.4 . .
C6 C5 H5 120.4 . .
C7 C6 C5 119.9(7) . .
C7 C6 H6 120.0 . .
C5 C6 H6 120.0 . .
C6 C7 C8 122.6(7) . .
C6 C7 H7 118.7 . .
C8 C7 H7 118.7 . .
C3 C8 C7 116.8(6) . .
C3 C8 C9 125.3(6) . .
C7 C8 C9 117.8(6) . .
N3 C9 C8 122.8(6) . .
N3 C9 C10 119.7(6) . .
C8 C9 C10 117.3(6) . .
O3 C10 O4 128.7(6) . .
O3 C10 C9 117.8(6) . .
O4 C10 C9 113.4(6) . .
C16 C11 C12 120.4(6) . .
C16 C11 N3 114.8(6) . .
C12 C11 N3 124.4(6) . .
C13 C12 C11 119.1(6) . .
C13 C12 H12 120.5 . .
C11 C12 H12 120.5 . .
C14 C13 C12 120.0(6) . .
C14 C13 H13 120.0 . .
C12 C13 H13 120.0 . .
C13 C14 C15 121.3(6) . .
C13 C14 H14 119.4 . .
C15 C14 H14 119.4 . .
C14 C15 C16 119.9(6) . .
C14 C15 H15 120.0 . .
C16 C15 H15 120.0 . .
C15 C16 C11 119.2(6) . .
C15 C16 N4 127.5(6) . .
C11 C16 N4 113.2(6) . .
N4 C17 C19 123.5(6) . .
N4 C17 C18 122.8(6) . .
C19 C17 C18 113.7(6) . .
O5 C18 O6 127.4(6) . .
O5 C18 C17 118.6(5) . .
O6 C18 C17 114.0(5) . .
C24 C19 C20 118.8(6) . .
C24 C19 C17 123.9(6) . .
C20 C19 C17 117.1(6) . .
C21 C20 C19 121.3(6) . .
C21 C20 H20 119.4 . .
C19 C20 H20 119.4 . .
C22 C21 C20 119.1(6) . .
C22 C21 H21 120.4 . .
C20 C21 H21 120.4 . .
C23 C22 C21 121.2(7) . .
C23 C22 H22 119.4 . .
C21 C22 H22 119.4 . .
C22 C23 C24 120.7(7) . .
C22 C23 H23 119.7 . .
C24 C23 H23 119.7 . .
C19 C24 N1 119.1(6) . .
C19 C24 C23 118.8(6) . .
N1 C24 C23 121.8(6) . .
O7 C25 N5 128.6(5) . .
O7 C25 C26 118.9(5) . .
N5 C25 C26 112.4(5) . .
O8 C26 N6 130.8(6) . .
O8 C26 C25 116.9(6) . .
N6 C26 C25 112.1(5) . .
C28 C27 N6 122.2(6) . .
C28 C27 C32 118.6(6) . .
N6 C27 C32 118.9(6) . .
C27 C28 C29 121.1(7) . .
C27 C28 H28 119.4 . .
C29 C28 H28 119.4 . .
C30 C29 C28 120.1(7) . .
C30 C29 H29 120.0 . .
C28 C29 H29 120.0 . .
C31 C30 C29 119.9(6) . .
C31 C30 H30 120.1 . .
C29 C30 H30 120.1 . .
C30 C31 C32 121.4(6) . .
C30 C31 H31 119.3 . .
C32 C31 H31 119.3 . .
C31 C32 C27 118.6(6) . .
C31 C32 C33 117.5(6) . .
C27 C32 C33 123.8(6) . .
N7 C33 C32 123.8(6) . .
N7 C33 C34 123.1(6) . .
C32 C33 C34 113.2(5) . .
O10 C34 O9 129.2(6) . .
O10 C34 C33 114.6(6) . .
O9 C34 C33 116.2(5) . .
C36 C35 C40 118.4(6) . .
C36 C35 N7 127.0(6) . .
C40 C35 N7 114.3(6) . .
C37 C36 C35 120.3(6) . .
C37 C36 H36 119.9 . .
C35 C36 H36 119.9 . .
C36 C37 C38 120.6(6) . .
C36 C37 H37 119.7 . .
C38 C37 H37 119.7 . .
C39 C38 C37 120.3(7) . .
C39 C38 H38 119.9 . .
C37 C38 H38 119.9 . .
C38 C39 C40 119.6(6) . .
C38 C39 H39 120.2 . .
C40 C39 H39 120.2 . .
C39 C40 C35 120.8(6) . .
C39 C40 N8 125.4(6) . .
C35 C40 N8 113.4(6) . .
N8 C41 C43 122.3(6) . .
N8 C41 C42 122.3(6) . .
C43 C41 C42 115.3(5) . .
O12 C42 O11 127.3(6) . .
O12 C42 C41 116.5(6) . .
O11 C42 C41 116.1(6) . .
C48 C43 C44 117.0(6) . .
C48 C43 C41 124.4(5) . .
C44 C43 C41 118.3(6) . .
C45 C44 C43 122.6(6) . .
C45 C44 H44 118.7 . .
C43 C44 H44 118.7 . .
C44 C45 C46 119.5(6) . .
C44 C45 H45 120.2 . .
C46 C45 H45 120.2 . .
C47 C46 C45 120.1(6) . .
C47 C46 H46 120.0 . .
C45 C46 H46 120.0 . .
C46 C47 C48 120.3(6) . .
C46 C47 H47 119.9 . .
C48 C47 H47 119.9 . .
C47 C48 C43 120.4(5) . .
C47 C48 N5 119.9(6) . .
C43 C48 N5 119.6(6) . .
H19A O19 H19B 115.6 . .
H20A O20 H20B 104.1 . .
H21A O21 H21B 132.0 . .
H22A O22 H22B 116.8 . .
H23A O23 H23B 130.5 . .
H24A O24 H24B 116.8 . .
H25A O25 H25B 119.8 . .
H26A O26 H26B 110.7 . .

loop_
_geom_bond_atom_site_label_1
_geom_bond_atom_site_label_2
_geom_bond_distance
_geom_bond_site_symmetry_2
Zn1 O17 2.035(4) .
Zn1 O16 2.059(4) .
Zn1 O7 2.062(4) .
Zn1 O18 2.066(5) .
Zn1 O6 2.099(4) .
Zn1 O8 2.210(4) .
Zn2 O13 2.035(4) .
Zn2 O14 2.036(5) .
Zn2 O15 2.063(5) .
Zn2 O1 2.108(5) .
Zn2 O10 2.135(4) 1_455
Zn2 O2 2.159(4) .
Ni1 N1 1.853(5) .
Ni1 N2 1.859(5) .
Ni1 N3 1.866(5) .
Ni1 N4 1.873(5) .
Ni2 N5 1.851(5) .
Ni2 N6 1.865(5) .
Ni2 N8 1.872(5) .
Ni2 N7 1.876(5) .
O1 C1 1.244(7) .
O2 C2 1.246(8) .
O3 C10 1.243(8) .
O4 C10 1.251(8) .
O5 C18 1.259(7) .
O6 C18 1.261(7) .
O7 C25 1.247(7) .
O8 C26 1.254(7) .
O9 C34 1.266(8) .
O10 C34 1.237(7) .
O10 Zn2 2.135(4) 1_655
O11 C42 1.253(8) .
O12 C42 1.250(8) .
O13 H13A 0.8501 .
O13 H13B 0.8500 .
O14 H14A 0.8499 .
O14 H14B 0.8500 .
O15 H15A 0.8500 .
O15 H15B 0.8500 .
O16 H16A 0.8499 .
O16 H16B 0.8500 .
O17 H17A 0.8500 .
O17 H17B 0.8501 .
O18 H18A 0.8500 .
O18 H18B 0.8500 .
N1 C1 1.327(8) .
N1 C24 1.413(8) .
N2 C2 1.337(8) .
N2 C3 1.417(8) .
N3 C9 1.308(8) .
N3 C11 1.428(8) .
N4 C17 1.296(8) .
N4 C16 1.447(7) .
N5 C25 1.345(8) .
N5 C48 1.412(7) .
N6 C26 1.340(8) .
N6 C27 1.410(8) .
N7 C33 1.296(8) .
N7 C35 1.421(8) .
N8 C41 1.315(7) .
N8 C40 1.445(8) .
C1 C2 1.538(9) .
C3 C4 1.397(9) .
C3 C8 1.417(9) .
C4 C5 1.382(9) .
C4 H4 0.9500 .
C5 C6 1.399(10) .
C5 H5 0.9500 .
C6 C7 1.363(10) .
C6 H6 0.9500 .
C7 C8 1.428(9) .
C7 H7 0.9500 .
C8 C9 1.443(9) .
C9 C10 1.553(9) .
C11 C16 1.399(9) .
C11 C12 1.400(9) .
C12 C13 1.397(9) .
C12 H12 0.9500 .
C13 C14 1.374(9) .
C13 H13 0.9500 .
C14 C15 1.379(9) .
C14 H14 0.9500 .
C15 C16 1.394(9) .
C15 H15 0.9500 .
C17 C19 1.467(9) .
C17 C18 1.516(9) .
C19 C24 1.406(9) .
C19 C20 1.416(9) .
C20 C21 1.390(9) .
C20 H20 0.9500 .
C21 C22 1.387(10) .
C21 H21 0.9500 .
C22 C23 1.372(9) .
C22 H22 0.9500 .
C23 C24 1.422(9) .
C23 H23 0.9500 .
C25 C26 1.523(8) .
C27 C28 1.394(9) .
C27 C32 1.422(9) .
C28 C29 1.396(9) .
C28 H28 0.9500 .
C29 C30 1.387(10) .
C29 H29 0.9500 .
C30 C31 1.368(10) .
C30 H30 0.9500 .
C31 C32 1.417(9) .
C31 H31 0.9500 .
C32 C33 1.463(9) .
C33 C34 1.533(9) .
C35 C36 1.402(9) .
C35 C40 1.407(8) .
C36 C37 1.375(9) .
C36 H36 0.9500 .
C37 C38 1.388(9) .
C37 H37 0.9500 .
C38 C39 1.379(9) .
C38 H38 0.9500 .
C39 C40 1.387(9) .
C39 H39 0.9500 .
C41 C43 1.464(9) .
C41 C42 1.531(9) .
C43 C48 1.410(9) .
C43 C44 1.418(8) .
C44 C45 1.355(9) .
C44 H44 0.9500 .
C45 C46 1.405(9) .
C45 H45 0.9500 .
C46 C47 1.380(9) .
C46 H46 0.9500 .
C47 C48 1.402(9) .
C47 H47 0.9500 .
O19 H19A 0.8538 .
O19 H19B 0.8549 .
O20 H20A 0.8815 .
O20 H20B 0.9433 .
O21 H21A 0.8713 .
O21 H21B 1.0572 .
O22 H22A 0.8510 .
O22 H22B 0.8562 .
O23 H23A 0.7503 .
O23 H23B 0.7841 .
O24 H24A 0.8493 .
O24 H24B 0.8521 .
O25 H25A 0.8527 .
O25 H25B 0.8400 .
O26 H26A 0.8790 .
O26 H26B 0.8767 .

loop_
_geom_torsion_atom_site_label_1
_geom_torsion_atom_site_label_2
_geom_torsion_atom_site_label_3
_geom_torsion_atom_site_label_4
_geom_torsion
_geom_torsion_site_symmetry_1
O13 Zn2 O1 C1 103.0(4) .
O14 Zn2 O1 C1 -160.9(4) .
O15 Zn2 O1 C1 -6.4(10) .
O10 Zn2 O1 C1 -74.8(4) 1_455
O2 Zn2 O1 C1 10.7(4) .
O13 Zn2 O2 C2 -97.7(4) .
O14 Zn2 O2 C2 71.6(14) .
O15 Zn2 O2 C2 167.4(4) .
O1 Zn2 O2 C2 -9.1(4) .
O10 Zn2 O2 C2 75.0(4) 1_455
O17 Zn1 O6 C18 -6.2(5) .
O16 Zn1 O6 C18 91.1(5) .
O7 Zn1 O6 C18 -178.5(5) .
O18 Zn1 O6 C18 -110(2) .
O8 Zn1 O6 C18 -100.0(5) .
O17 Zn1 O7 C25 -10.5(16) .
O16 Zn1 O7 C25 159.0(5) .
O18 Zn1 O7 C25 -108.5(5) .
O6 Zn1 O7 C25 67.4(5) .
O8 Zn1 O7 C25 -14.0(4) .
O17 Zn1 O8 C26 -161.3(4) .
O16 Zn1 O8 C26 -13.9(10) .
O7 Zn1 O8 C26 18.2(4) .
O18 Zn1 O8 C26 108.1(4) .
O6 Zn1 O8 C26 -71.2(4) .
N2 Ni1 N1 C1 -25.9(4) .
N3 Ni1 N1 C1 51(6) .
N4 Ni1 N1 C1 152.3(4) .
N2 Ni1 N1 C24 154.7(5) .
N3 Ni1 N1 C24 -128(6) .
N4 Ni1 N1 C24 -27.1(5) .
N1 Ni1 N2 C2 27.5(4) .
N3 Ni1 N2 C2 -150.3(4) .
N4 Ni1 N2 C2 -52(7) .
N1 Ni1 N2 C3 -157.7(5) .
N3 Ni1 N2 C3 24.5(5) .
N4 Ni1 N2 C3 123(7) .
N1 Ni1 N3 C9 -104(6) .
N2 Ni1 N3 C9 -27.5(5) .
N4 Ni1 N3 C9 154.4(5) .
N1 Ni1 N3 C11 82(6) .
N2 Ni1 N3 C11 158.4(4) .
N4 Ni1 N3 C11 -19.8(4) .
N1 Ni1 N4 C17 22.7(5) .
N2 Ni1 N4 C17 102(7) .
N3 Ni1 N4 C17 -159.5(5) .
N1 Ni1 N4 C16 -158.6(4) .
N2 Ni1 N4 C16 -79(7) .
N3 Ni1 N4 C16 19.2(4) .
N6 Ni2 N5 C25 26.5(5) .
N8 Ni2 N5 C25 -150.3(5) .
N7 Ni2 N5 C25 -71(6) .
N6 Ni2 N5 C48 -160.2(6) .
N8 Ni2 N5 C48 23.0(6) .
N7 Ni2 N5 C48 102(5) .
N5 Ni2 N6 C26 -22.3(4) .
N8 Ni2 N6 C26 59(4) .
N7 Ni2 N6 C26 155.4(4) .
N5 Ni2 N6 C27 153.9(5) .
N8 Ni2 N6 C27 -125(4) .
N7 Ni2 N6 C27 -28.4(5) .
N5 Ni2 N7 C33 123(5) .
N6 Ni2 N7 C33 25.8(5) .
N8 Ni2 N7 C33 -157.4(5) .
N5 Ni2 N7 C35 -59(6) .
N6 Ni2 N7 C35 -156.6(4) .
N8 Ni2 N7 C35 20.2(4) .
N5 Ni2 N8 C41 -22.6(6) .
N6 Ni2 N8 C41 -104(4) .
N7 Ni2 N8 C41 159.7(6) .
N5 Ni2 N8 C40 158.1(4) .
N6 Ni2 N8 C40 77(4) .
N7 Ni2 N8 C40 -19.6(4) .
Zn2 O1 C1 N1 173.0(5) .
Zn2 O1 C1 C2 -10.6(6) .
C24 N1 C1 O1 14.4(10) .
Ni1 N1 C1 O1 -165.0(5) .
C24 N1 C1 C2 -162.1(5) .
Ni1 N1 C1 C2 18.4(6) .
Zn2 O2 C2 N2 -177.6(5) .
Zn2 O2 C2 C1 6.6(6) .
C3 N2 C2 O2 -14.0(10) .
Ni1 N2 C2 O2 161.0(5) .
C3 N2 C2 C1 162.0(5) .
Ni1 N2 C2 C1 -23.0(6) .
O1 C1 C2 O2 2.6(8) .
N1 C1 C2 O2 179.7(5) .
O1 C1 C2 N2 -173.8(5) .
N1 C1 C2 N2 3.2(7) .
C2 N2 C3 C4 -23.6(8) .
Ni1 N2 C3 C4 162.2(4) .
C2 N2 C3 C8 162.4(6) .
Ni1 N2 C3 C8 -11.8(8) .
N2 C3 C4 C5 -177.2(5) .
C8 C3 C4 C5 -3.2(9) .
C3 C4 C5 C6 1.6(10) .
C4 C5 C6 C7 0.5(10) .
C5 C6 C7 C8 -1.1(11) .
C4 C3 C8 C7 2.5(9) .
N2 C3 C8 C7 176.6(5) .
C4 C3 C8 C9 178.3(6) .
N2 C3 C8 C9 -7.6(9) .
C6 C7 C8 C3 -0.4(10) .
C6 C7 C8 C9 -176.5(6) .
C11 N3 C9 C8 -169.0(5) .
Ni1 N3 C9 C8 17.6(9) .
C11 N3 C9 C10 15.7(9) .
Ni1 N3 C9 C10 -157.7(4) .
C3 C8 C9 N3 4.8(10) .
C7 C8 C9 N3 -179.5(6) .
C3 C8 C9 C10 -179.8(6) .
C7 C8 C9 C10 -4.1(9) .
N3 C9 C10 O3 -110.7(7) .
C8 C9 C10 O3 73.8(7) .
N3 C9 C10 O4 72.7(7) .
C8 C9 C10 O4 -102.8(7) .
C9 N3 C11 C16 -158.1(6) .
Ni1 N3 C11 C16 16.2(6) .
C9 N3 C11 C12 29.2(9) .
Ni1 N3 C11 C12 -156.5(5) .
C16 C11 C12 C13 5.0(9) .
N3 C11 C12 C13 177.3(6) .
C11 C12 C13 C14 -2.3(10) .
C12 C13 C14 C15 -1.6(10) .
C13 C14 C15 C16 2.8(9) .
C14 C15 C16 C11 0.0(9) .
C14 C15 C16 N4 -175.1(6) .
C12 C11 C16 C15 -3.9(9) .
N3 C11 C16 C15 -176.9(5) .
C12 C11 C16 N4 171.9(5) .
N3 C11 C16 N4 -1.0(7) .
C17 N4 C16 C15 -20.4(9) .
Ni1 N4 C16 C15 160.8(5) .
C17 N4 C16 C11 164.2(6) .
Ni1 N4 C16 C11 -14.6(6) .
C16 N4 C17 C19 175.4(5) .
Ni1 N4 C17 C19 -6.1(8) .
C16 N4 C17 C18 -4.2(9) .
Ni1 N4 C17 C18 174.4(4) .
Zn1 O6 C18 O5 6.2(10) .
Zn1 O6 C18 C17 -174.8(4) .
N4 C17 C18 O5 -79.6(7) .
C19 C17 C18 O5 100.8(7) .
N4 C17 C18 O6 101.3(7) .
C19 C17 C18 O6 -78.3(6) .
N4 C17 C19 C24 -15.9(9) .
C18 C17 C19 C24 163.7(5) .
N4 C17 C19 C20 167.9(6) .
C18 C17 C19 C20 -12.5(7) .
C24 C19 C20 C21 1.6(9) .
C17 C19 C20 C21 178.0(6) .
C19 C20 C21 C22 -2.9(10) .
C20 C21 C22 C23 1.6(10) .
C21 C22 C23 C24 1.0(9) .
C20 C19 C24 N1 -172.8(5) .
C17 C19 C24 N1 11.1(9) .
C20 C19 C24 C23 1.0(8) .
C17 C19 C24 C23 -175.1(5) .
C1 N1 C24 C19 -164.6(5) .
Ni1 N1 C24 C19 14.7(7) .
C1 N1 C24 C23 21.7(8) .
Ni1 N1 C24 C23 -158.9(4) .
C22 C23 C24 C19 -2.3(9) .
C22 C23 C24 N1 171.3(6) .
Zn1 O7 C25 N5 -174.6(6) .
Zn1 O7 C25 C26 8.7(7) .
C48 N5 C25 O7 -15.4(11) .
Ni2 N5 C25 O7 158.4(6) .
C48 N5 C25 C26 161.6(6) .
Ni2 N5 C25 C26 -24.7(7) .
Zn1 O8 C26 N6 165.4(6) .
Zn1 O8 C26 C25 -19.3(6) .
C27 N6 C26 O8 12.5(11) .
Ni2 N6 C26 O8 -171.2(6) .
C27 N6 C26 C25 -163.0(6) .
Ni2 N6 C26 C25 13.3(6) .
O7 C25 C26 O8 8.7(9) .
N5 C25 C26 O8 -168.6(6) .
O7 C25 C26 N6 -175.2(6) .
N5 C25 C26 N6 7.6(8) .
C26 N6 C27 C28 15.6(9) .
Ni2 N6 C27 C28 -160.1(5) .
C26 N6 C27 C32 -170.8(6) .
Ni2 N6 C27 C32 13.5(8) .
N6 C27 C28 C29 167.6(6) .
C32 C27 C28 C29 -6.1(10) .
C27 C28 C29 C30 3.2(10) .
C28 C29 C30 C31 2.0(10) .
C29 C30 C31 C32 -4.0(10) .
C30 C31 C32 C27 1.0(9) .
C30 C31 C32 C33 177.5(6) .
C28 C27 C32 C31 4.0(9) .
N6 C27 C32 C31 -169.9(6) .
C28 C27 C32 C33 -172.3(6) .
N6 C27 C32 C33 13.8(9) .
C35 N7 C33 C32 174.3(6) .
Ni2 N7 C33 C32 -8.3(9) .
C35 N7 C33 C34 -3.6(10) .
Ni2 N7 C33 C34 173.8(4) .
C31 C32 C33 N7 166.7(6) .
C27 C32 C33 N7 -17.0(10) .
C31 C32 C33 C34 -15.2(8) .
C27 C32 C33 C34 161.1(6) .
Zn2 O10 C34 O9 -6.0(11) 1_655
Zn2 O10 C34 C33 172.5(4) 1_655
N7 C33 C34 O10 100.7(7) .
C32 C33 C34 O10 -77.4(7) .
N7 C33 C34 O9 -80.6(8) .
C32 C33 C34 O9 101.3(7) .
C33 N7 C35 C36 -24.8(10) .
Ni2 N7 C35 C36 157.5(6) .
C33 N7 C35 C40 161.2(6) .
Ni2 N7 C35 C40 -16.5(7) .
C40 C35 C36 C37 -2.7(10) .
N7 C35 C36 C37 -176.5(6) .
C35 C36 C37 C38 3.2(11) .
C36 C37 C38 C39 -0.1(11) .
C37 C38 C39 C40 -3.3(11) .
C38 C39 C40 C35 3.7(10) .
C38 C39 C40 N8 175.7(6) .
C36 C35 C40 C39 -0.7(10) .
N7 C35 C40 C39 173.9(6) .
C36 C35 C40 N8 -173.6(6) .
N7 C35 C40 N8 1.0(8) .
C41 N8 C40 C39 23.2(10) .
Ni2 N8 C40 C39 -157.5(6) .
C41 N8 C40 C35 -164.3(6) .
Ni2 N8 C40 C35 15.0(7) .
C40 N8 C41 C43 -169.8(6) .
Ni2 N8 C41 C43 11.0(9) .
C40 N8 C41 C42 13.3(9) .
Ni2 N8 C41 C42 -165.9(5) .
N8 C41 C42 O12 -115.0(7) .
C43 C41 C42 O12 67.9(8) .
N8 C41 C42 O11 68.9(9) .
C43 C41 C42 O11 -108.1(7) .
N8 C41 C43 C48 8.9(10) .
C42 C41 C43 C48 -174.0(6) .
N8 C41 C43 C44 -176.7(6) .
C42 C41 C43 C44 0.4(9) .
C48 C43 C44 C45 2.0(10) .
C41 C43 C44 C45 -172.8(7) .
C43 C44 C45 C46 -3.5(11) .
C44 C45 C46 C47 2.1(11) .
C45 C46 C47 C48 0.8(11) .
C46 C47 C48 C43 -2.3(11) .
C46 C47 C48 N5 -178.6(6) .
C44 C43 C48 C47 0.9(10) .
C41 C43 C48 C47 175.4(7) .
C44 C43 C48 N5 177.2(6) .
C41 C43 C48 N5 -8.3(10) .
C25 N5 C48 C47 -23.0(10) .
Ni2 N5 C48 C47 164.4(5) .
C25 N5 C48 C43 160.6(6) .
Ni2 N5 C48 C43 -12.0(9) .
